data_2100044
loop_
_publ_author_name
'Richard E. Marsh'

_publ_section_title
;
 Space group <i>P</i>1: an update
;
_journal_issue 3
_journal_name_full 'Acta Crystallographica Section B'
_journal_page_first 359
_journal_page_last 359
_journal_paper_doi 10.1107/S0108768105009651
_journal_volume 61
_journal_year 2005
_chemical_formula_moiety 'C38 H30 O2 Cl2 P2 Ru'
_chemical_formula_sum 'C38 H30 Cl2 O2 P2 Ru'
_space_group_crystal_system triclinic
_space_group_IT_number 2
_space_group_name_Hall '-P 1'
_space_group_name_H-M_alt 'P -1'
_audit_creation_method CRYM
_cell_angle_alpha 108.29
_cell_angle_beta 113.67
_cell_angle_gamma 100.07
_cell_formula_units_Z 1
_cell_length_a 9.0866
_cell_length_b 10.3456
_cell_length_c 11.0030
_cell_volume 843.934
_cod_data_source_file bk0148.cif
_cod_data_source_block HOKCUF
_cod_depositor_comments
;
 Updating space group information and adding the symmetry operation list.

 Antanas Vaitkus,
 2018-06-14

  Added moiety chemical formula and Z value from Marsh (2005) paper.
  The summary chemical formula is calculated from moiety formula using
  AdHocParser
  (svn://www.crystallography.net/cod-tools/trunk/Formulae/AdHocParser.yp,
  revision 1441.)

  Andrius Merkys
  2013-11-11
;
_cod_original_sg_symbol_H-M P-1
_cod_original_formula_sum 'not given'
_cod_database_code 2100044

loop_
_space_group_symop_id
_space_group_symop_operation_xyz
1 x,y,z
2 -x,-y,-z

loop_
_atom_site_label
_atom_site_fract_x
_atom_site_fract_y
_atom_site_fract_z
_atom_site_type_symbol
Ru1 0.00000 0.00000 0.00000 Ru
Cl1 -0.25225 -0.18665 -0.06270 Cl
C1 -0.13500 0.07350 -0.14000 C
O1 -0.19775 0.11160 -0.21205 O
P1 -0.03200 0.16340 0.19165 P
C3 0.15835 0.27660 0.37215 C
C4 0.13635 0.37005 0.48035 C
H1 0.02840 0.37550 0.45965 H
C5 0.27545 0.45530 0.61955 C
H2 0.26090 0.51785 0.69200 H
C6 0.43690 0.44710 0.65060 C
H3 0.53005 0.50415 0.74375 H
C7 0.45890 0.35365 0.54235 C
H4 0.56685 0.34820 0.56310 H
C8 0.31960 0.26845 0.40320 C
H5 0.33435 0.20585 0.33075 H
C9 -0.11715 0.29530 0.13735 C
C10 -0.00700 0.43390 0.18645 C
H6 0.10880 0.46100 0.25130 H
C11 -0.07000 0.53195 0.13900 C
H7 0.00375 0.62465 0.17150 H
C12 -0.24300 0.49150 0.04200 C
H8 -0.28510 0.55705 0.00975 H
C13 -0.35315 0.35290 -0.00735 C
H9 -0.46895 0.32580 -0.07220 H
C14 -0.29025 0.25485 0.04045 C
H10 -0.36390 0.16205 0.00760 H
C15 -0.17045 0.08060 0.25130 C
C16 -0.13530 -0.03020 0.29050 C
H11 -0.05440 -0.06640 0.27535 H
C17 -0.22100 -0.08690 0.35230 C
H12 -0.19755 -0.16100 0.37850 H
C18 -0.34200 -0.03280 0.37500 C
H13 -0.39935 -0.07070 0.41625 H
C19 -0.37705 0.07805 0.33570 C
H14 -0.45805 0.11420 0.35085 H
C20 -0.29135 0.13475 0.27380 C
H15 -0.31490 0.20885 0.24770 H
